data_1101007
loop_
_publ_author_name
'Hashimoto, Masao'
'Tajima, Fukue'
'Eda, Kazuo'
'Yamamura, Kimiaki'
'Okazaki, Tadashi'

_publ_section_title
;
 Exploration of plastic-like phases in alkylurea systems.
 A thermal and X-ray study
;
_journal_issue 1-3
_journal_name_full 'Journal of Molecular Structure'
_journal_page_first 23
_journal_page_last 33
_journal_paper_doi 10.1016/j.molstruc.2004.08.008
_journal_volume 734
_journal_year 2005
_chemical_formula_moiety 'C12 H26 N2 O'
_chemical_formula_sum 'C12 H26 N2 O'
_chemical_formula_weight 214.35
_chemical_melting_point 385.6
_chemical_name_common n-undecylurea
_space_group_IT_number 14
_symmetry_cell_setting monoclinic
_symmetry_space_group_name_Hall '-P 2ybc'
_symmetry_space_group_name_H-M 'P 1 21/c 1'
_atom_sites_solution_hydrogens geom
_atom_sites_solution_primary direct
_atom_sites_solution_secondary difmap
_cell_angle_alpha 90.00
_cell_angle_beta 97.540(3)
_cell_angle_gamma 90.00
_cell_formula_units_Z 4
_cell_length_a 19.617(3)
_cell_length_b 7.5941(13)
_cell_length_c 9.3394(16)
_cell_measurement_reflns_used 2699
_cell_measurement_temperature 273(2)
_cell_measurement_theta_max 25.616
_cell_measurement_theta_min 2.200
_cell_volume 1379.3(4)
_diffrn_ambient_temperature 273(2)
_diffrn_measurement_device_type 'CCD area detector'
_diffrn_measurement_method 'phi and omega scans'
_diffrn_radiation_monochromator graphite
_diffrn_radiation_source 'fine-focus sealed tube'
_diffrn_radiation_type MoK\a
_diffrn_radiation_wavelength 0.71073
_diffrn_reflns_av_R_equivalents 0.0346
_diffrn_reflns_av_sigmaI/netI 0.0303
_diffrn_reflns_limit_h_max 22
_diffrn_reflns_limit_h_min -24
_diffrn_reflns_limit_k_max 9
_diffrn_reflns_limit_k_min -9
_diffrn_reflns_limit_l_max 10
_diffrn_reflns_limit_l_min -11
_diffrn_reflns_number 7314
_diffrn_reflns_theta_max 27.18
_diffrn_reflns_theta_min 2.09
_exptl_absorpt_coefficient_mu 0.066
_exptl_absorpt_correction_T_max 1.000000
_exptl_absorpt_correction_T_min 0.457447
_exptl_absorpt_correction_type empirical
_exptl_absorpt_process_details 'program SADABS ver. 2.03(Sheldrick)'
_exptl_crystal_colour colorless
_exptl_crystal_density_diffrn 1.032
_exptl_crystal_density_method 'not measured'
_exptl_crystal_F_000 480
_exptl_crystal_size_max 0.83
_exptl_crystal_size_mid 0.46
_exptl_crystal_size_min 0.15
_refine_ls_extinction_method none
_refine_ls_goodness_of_fit_ref 1.021
_refine_ls_hydrogen_treatment mixed
_refine_ls_matrix_type full
_refine_ls_number_parameters 229
_refine_ls_number_reflns 2751
_refine_ls_number_restraints 0
_refine_ls_restrained_S_all 1.021
_refine_ls_R_factor_all 0.0838
_refine_ls_R_factor_gt 0.0600
_refine_ls_shift/su_max 0.000
_refine_ls_shift/su_mean 0.000
_refine_ls_structure_factor_coef Fsqd
_refine_ls_weighting_details 'calc w=1/[\s^2^(Fo^2^)+(0.1129P)^2^+0.0000P] where P=(Fo^2^+2Fc^2^)/3'
_refine_ls_weighting_scheme calc
_refine_ls_wR_factor_gt 0.1640
_refine_ls_wR_factor_ref 0.1767
_reflns_number_gt 1853
_reflns_number_total 2751
_reflns_threshold_expression >2sigma(I)
_cod_original_sg_symbol_H-M 'P 21/c'
_cod_database_code 1101007

loop_
_symmetry_equiv_pos_as_xyz
'x, y, z'
'-x, y+1/2, -z+1/2'
'-x, -y, -z'
'x, -y-1/2, z-1/2'

loop_
_atom_site_label
_atom_site_type_symbol
_atom_site_fract_x
_atom_site_fract_y
_atom_site_fract_z
_atom_site_U_iso_or_equiv
_atom_site_adp_type
_atom_site_occupancy
_atom_site_symmetry_multiplicity
_atom_site_calc_flag
_atom_site_refinement_flags
_atom_site_disorder_assembly
_atom_site_disorder_group
C1 C 0.39188(10) 0.5107(2) 0.99990(17) 0.0457(4) Uani 1 1 d . . .
C2 C 0.35532(10) 0.6510(2) 1.07509(19) 0.0493(5) Uani 1 1 d . . .
C3 C 0.32840(10) 0.7983(2) 0.97413(19) 0.0506(5) Uani 1 1 d . . .
C4 C 0.28790(11) 0.9367(2) 1.04382(19) 0.0537(5) Uani 1 1 d . . .
C5 C 0.26001(11) 1.0816(2) 0.9407(2) 0.0558(5) Uani 1 1 d . . .
C6 C 0.21841(12) 1.2199(3) 1.0097(2) 0.0617(5) Uani 1 1 d . . .
C7 C 0.18935(12) 1.3628(3) 0.9064(2) 0.0600(5) Uani 1 1 d . . .
C8 C 0.14716(13) 1.4999(3) 0.9737(2) 0.0694(6) Uani 1 1 d . . .
C9 C 0.12017(13) 1.6450(3) 0.8718(3) 0.0691(6) Uani 1 1 d . . .
C10 C 0.07559(19) 1.7781(4) 0.9344(3) 0.0983(10) Uani 1 1 d . . .
C11 C 0.04817(17) 1.9202(4) 0.8323(3) 0.1272(13) Uani 1 1 d . . .
H11A H 0.0857 1.9815 0.7985 0.191 Uiso 1 1 calc R . .
H11B H 0.0216 2.0013 0.8812 0.191 Uiso 1 1 calc R . .
H11C H 0.0195 1.8691 0.7518 0.191 Uiso 1 1 calc R . .
C1U C 0.44645(8) 0.2242(2) 1.05291(16) 0.0407(4) Uani 1 1 d . . .
H1 H 0.4150(9) 0.383(2) 1.182(2) 0.056(5) Uiso 1 1 d . . .
H2 H 0.4666(9) 0.133(2) 1.234(2) 0.050(5) Uiso 1 1 d . . .
H3 H 0.4904(8) 0.019(2) 1.1300(18) 0.043(5) Uiso 1 1 d . . .
H1A H 0.3630(8) 0.463(2) 0.924(2) 0.051(5) Uiso 1 1 d . . .
H4A H 0.2507(11) 0.887(3) 1.082(2) 0.070(6) Uiso 1 1 d . . .
H8A H 0.1078(12) 1.435(3) 1.019(3) 0.099(8) Uiso 1 1 d . . .
H2A H 0.3186(10) 0.595(3) 1.115(2) 0.069(6) Uiso 1 1 d . . .
H3A H 0.2992(10) 0.752(3) 0.899(3) 0.068(6) Uiso 1 1 d . . .
H5A H 0.2317(10) 1.034(3) 0.861(2) 0.069(6) Uiso 1 1 d . . .
H6A H 0.1817(12) 1.165(3) 1.056(3) 0.089(7) Uiso 1 1 d . . .
H7A H 0.1621(10) 1.308(3) 0.824(2) 0.071(6) Uiso 1 1 d . . .
H9A H 0.0949(13) 1.591(3) 0.795(3) 0.093(8) Uiso 1 1 d . . .
H10A H 0.0257(16) 1.711(4) 0.945(3) 0.125(11) Uiso 1 1 d . . .
H1B H 0.4311(10) 0.568(3) 0.954(2) 0.066(5) Uiso 1 1 d . . .
H2B H 0.3847(10) 0.694(3) 1.159(2) 0.073(6) Uiso 1 1 d . . .
H3B H 0.3682(10) 0.858(3) 0.939(2) 0.069(6) Uiso 1 1 d . . .
H4B H 0.3160(10) 0.986(3) 1.132(2) 0.069(6) Uiso 1 1 d . . .
H5B H 0.3016(11) 1.139(3) 0.897(2) 0.082(7) Uiso 1 1 d . . .
H6B H 0.2457(10) 1.271(3) 1.101(3) 0.072(6) Uiso 1 1 d . . .
H7B H 0.2285(11) 1.424(3) 0.864(2) 0.072(6) Uiso 1 1 d . . .
H8B H 0.1729(12) 1.551(3) 1.060(3) 0.092(7) Uiso 1 1 d . . .
H9B H 0.1609(12) 1.712(3) 0.838(3) 0.086(7) Uiso 1 1 d . . .
H10B H 0.099(2) 1.823(5) 1.012(5) 0.170(17) Uiso 1 1 d . . .
N1 N 0.41650(8) 0.36999(18) 1.09724(15) 0.0472(4) Uani 1 1 d . . .
N2 N 0.46861(9) 0.1064(2) 1.15424(16) 0.0545(5) Uani 1 1 d . . .
O1 O 0.45240(6) 0.20149(14) 0.92300(11) 0.0512(4) Uani 1 1 d . . .

loop_
_atom_site_aniso_label
_atom_site_aniso_U_11
_atom_site_aniso_U_22
_atom_site_aniso_U_33
_atom_site_aniso_U_23
_atom_site_aniso_U_13
_atom_site_aniso_U_12
C1 0.0616(11) 0.0453(9) 0.0312(8) 0.0008(7) 0.0102(7) 0.0057(8)
C2 0.0650(11) 0.0483(10) 0.0368(9) 0.0000(8) 0.0149(8) 0.0077(8)
C3 0.0654(12) 0.0487(10) 0.0387(10) 0.0003(7) 0.0106(8) 0.0082(8)
C4 0.0690(12) 0.0513(10) 0.0426(10) 0.0019(8) 0.0146(9) 0.0106(9)
C5 0.0731(12) 0.0507(10) 0.0452(10) 0.0002(8) 0.0134(9) 0.0113(9)
C6 0.0808(14) 0.0572(12) 0.0490(11) 0.0017(9) 0.0156(10) 0.0160(10)
C7 0.0717(13) 0.0580(11) 0.0519(12) 0.0010(9) 0.0141(10) 0.0142(10)
C8 0.0814(15) 0.0688(14) 0.0593(13) -0.0001(10) 0.0143(11) 0.0216(11)
C9 0.0734(14) 0.0688(13) 0.0644(14) -0.0036(11) 0.0065(11) 0.0189(11)
C10 0.120(2) 0.096(2) 0.0808(19) 0.0011(16) 0.0178(17) 0.0508(18)
C11 0.160(3) 0.124(2) 0.101(2) 0.0126(19) 0.026(2) 0.078(2)
C1U 0.0538(9) 0.0421(9) 0.0276(7) -0.0012(6) 0.0098(6) -0.0007(7)
N1 0.0708(10) 0.0477(8) 0.0245(7) -0.0014(6) 0.0118(6) 0.0121(6)
N2 0.0887(11) 0.0512(9) 0.0252(8) 0.0005(6) 0.0139(7) 0.0196(8)
O1 0.0809(9) 0.0486(7) 0.0263(6) -0.0001(5) 0.0149(5) 0.0115(6)
